data_4326281
loop_
_publ_author_name
'Jun Ni'
'Xu Zhang'
'Nan Qiu'
'Yu-Hui Wu'
'Li-Yi Zhang'
'Jing Zhang'
'Zhong-Ning Chen'

_publ_section_title
;
 Mechanochromic Luminescence Switch of Platinum(II) Complexes with
 5-Trimethylsilylethynyl-2,2'-bipyridine
;
_journal_name_full 'Inorganic Chemistry'
_journal_page_first 9090
_journal_page_last 9096
_journal_paper_doi 10.1021/ic2012777
_journal_volume 50
_journal_year 2011
_chemical_formula_sum 'C32 H27 Cl3 N2 Pt Si'
_chemical_formula_weight 769.09
_chemical_name_systematic
; 
 ? 
;
_space_group_IT_number 14
_symmetry_cell_setting monoclinic
_symmetry_space_group_name_Hall '-P 2ybc'
_symmetry_space_group_name_H-M 'P 1 21/c 1'
_atom_sites_solution_hydrogens geom
_atom_sites_solution_primary direct
_atom_sites_solution_secondary difmap
_audit_creation_method SHELXL-97
_cell_angle_alpha 90.00
_cell_angle_beta 95.463(6)
_cell_angle_gamma 90.00
_cell_formula_units_Z 4
_cell_length_a 7.168(3)
_cell_length_b 22.491(8)
_cell_length_c 19.119(7)
_cell_measurement_temperature 293(2)
_cell_volume 3068(2)
_computing_structure_refinement 'SHELXL-97 (Sheldrick, 1997)'
_computing_structure_solution 'SHELXS-97 (Sheldrick, 1990)'
_diffrn_ambient_temperature 293(2)
_diffrn_measured_fraction_theta_full 0.970
_diffrn_measured_fraction_theta_max 0.970
_diffrn_radiation_monochromator graphite
_diffrn_radiation_source 'fine-focus sealed tube'
_diffrn_radiation_type MoK\a
_diffrn_radiation_wavelength 0.71073
_diffrn_reflns_av_R_equivalents 0.1093
_diffrn_reflns_av_sigmaI/netI 0.1168
_diffrn_reflns_limit_h_max 7
_diffrn_reflns_limit_h_min -8
_diffrn_reflns_limit_k_max 26
_diffrn_reflns_limit_k_min -26
_diffrn_reflns_limit_l_max 22
_diffrn_reflns_limit_l_min -22
_diffrn_reflns_number 18241
_diffrn_reflns_theta_full 25.00
_diffrn_reflns_theta_max 25.00
_diffrn_reflns_theta_min 3.27
_exptl_absorpt_coefficient_mu 4.898
_exptl_absorpt_correction_T_max 1.000
_exptl_absorpt_correction_T_min 0.4320
_exptl_absorpt_correction_type multi-scan
_exptl_crystal_density_diffrn 1.665
_exptl_crystal_F_000 1504
_exptl_crystal_size_max 0.17
_exptl_crystal_size_mid 0.14
_exptl_crystal_size_min 0.05
_refine_diff_density_max 3.271
_refine_diff_density_min -3.728
_refine_diff_density_rms 0.269
_refine_ls_extinction_method none
_refine_ls_goodness_of_fit_ref 0.993
_refine_ls_hydrogen_treatment constr
_refine_ls_matrix_type full
_refine_ls_number_parameters 352
_refine_ls_number_reflns 5240
_refine_ls_number_restraints 125
_refine_ls_restrained_S_all 0.983
_refine_ls_R_factor_all 0.0968
_refine_ls_R_factor_gt 0.0764
_refine_ls_shift/su_max 0.001
_refine_ls_shift/su_mean 0.000
_refine_ls_structure_factor_coef Fsqd
_refine_ls_weighting_details 'calc w=1/[\s^2^(Fo^2^)+(0.1023P)^2^+0.0000P] where P=(Fo^2^+2Fc^2^)/3'
_refine_ls_weighting_scheme calc
_refine_ls_wR_factor_gt 0.1742
_refine_ls_wR_factor_ref 0.1858
_reflns_number_gt 3707
_reflns_number_total 5240
_reflns_threshold_expression >2sigma(I)
_cod_data_source_file ic2012777_si_002_2.cif
_cod_data_source_block complex_1_CHCl3
_cod_original_cell_volume 3068.2(18)
_cod_database_code 4326281

loop_
_symmetry_equiv_pos_as_xyz
'x, y, z'
'-x, y+1/2, -z+1/2'
'-x, -y, -z'
'x, -y-1/2, z-1/2'

loop_
_atom_site_label
_atom_site_type_symbol
_atom_site_fract_x
_atom_site_fract_y
_atom_site_fract_z
_atom_site_U_iso_or_equiv
_atom_site_adp_type
_atom_site_occupancy
_atom_site_symmetry_multiplicity
_atom_site_calc_flag
_atom_site_refinement_flags
Pt1 Pt 0.27952(6) 0.530046(19) 0.57250(2) 0.02076(19) Uani 1 1 d .
Si1 Si -0.0082(6) 0.56530(17) 0.14664(17) 0.0336(9) Uani 1 1 d .
N1 N 0.3680(14) 0.4452(4) 0.6034(5) 0.0237(13) Uani 1 1 d U
N2 N 0.2429(13) 0.4852(4) 0.4776(5) 0.0229(13) Uani 1 1 d U
C1 C 0.4313(17) 0.4290(5) 0.6688(6) 0.0254(14) Uani 1 1 d U
H1A H 0.4347 0.4572 0.7045 0.030 Uiso 1 1 calc R
C2 C 0.4914(18) 0.3723(5) 0.6849(6) 0.0266(15) Uani 1 1 d U
H2A H 0.5335 0.3621 0.7308 0.032 Uiso 1 1 calc R
C3 C 0.4886(17) 0.3300(5) 0.6314(6) 0.0263(15) Uani 1 1 d U
H3A H 0.5278 0.2913 0.6414 0.032 Uiso 1 1 calc R
C4 C 0.4268(17) 0.3461(5) 0.5631(6) 0.0252(14) Uani 1 1 d U
H4A H 0.4292 0.3195 0.5260 0.030 Uiso 1 1 calc R
C5 C 0.3599(16) 0.4048(5) 0.5526(6) 0.0228(12) Uani 1 1 d U
C6 C 0.2874(17) 0.4267(5) 0.4798(6) 0.0230(12) Uani 1 1 d U
C7 C 0.2644(16) 0.3913(6) 0.4216(5) 0.0240(14) Uani 1 1 d U
H7A H 0.2899 0.3509 0.4254 0.029 Uiso 1 1 calc R
C8 C 0.2027(16) 0.4157(5) 0.3565(6) 0.0244(14) Uani 1 1 d U
H8A H 0.1890 0.3923 0.3163 0.029 Uiso 1 1 calc R
C9 C 0.1619(17) 0.4767(5) 0.3536(6) 0.0244(13) Uani 1 1 d U
C10 C 0.1847(16) 0.5101(6) 0.4164(6) 0.0235(14) Uani 1 1 d U
H10A H 0.1581 0.5505 0.4149 0.028 Uiso 1 1 calc R
C11 C 0.0952(16) 0.5078(5) 0.2886(5) 0.0242(15) Uani 1 1 d DU
C12 C 0.0618(17) 0.5306(5) 0.2321(5) 0.0251(18) Uani 1 1 d DU
C13 C -0.168(3) 0.6257(8) 0.1598(10) 0.078(6) Uani 1 1 d .
H13A H -0.2065 0.6440 0.1155 0.116 Uiso 1 1 calc R
H13B H -0.1061 0.6545 0.1909 0.116 Uiso 1 1 calc R
H13C H -0.2758 0.6105 0.1800 0.116 Uiso 1 1 calc R
C14 C 0.203(2) 0.5950(6) 0.1112(7) 0.039(3) Uani 1 1 d .
H14A H 0.1692 0.6130 0.0663 0.059 Uiso 1 1 calc R
H14B H 0.2903 0.5632 0.1059 0.059 Uiso 1 1 calc R
H14C H 0.2606 0.6242 0.1429 0.059 Uiso 1 1 calc R
C15 C -0.117(3) 0.5064(9) 0.0878(7) 0.070(6) Uani 1 1 d .
H15A H -0.1553 0.5232 0.0425 0.105 Uiso 1 1 calc R
H15B H -0.2242 0.4903 0.1077 0.105 Uiso 1 1 calc R
H15C H -0.0274 0.4753 0.0828 0.105 Uiso 1 1 calc R
C16 C 0.3218(19) 0.5643(5) 0.6667(6) 0.029(3) Uani 1 1 d .
C17 C 0.3597(18) 0.5802(5) 0.7260(6) 0.027(3) Uani 1 1 d .
C18 C 0.3989(17) 0.5934(5) 0.8006(5) 0.024(3) Uani 1 1 d .
C19 C 0.5443(18) 0.5637(6) 0.8402(6) 0.031(3) Uani 1 1 d .
H19A H 0.6177 0.5368 0.8179 0.037 Uiso 1 1 calc R
C20 C 0.582(2) 0.5732(6) 0.9113(6) 0.037(3) Uani 1 1 d .
H20A H 0.6787 0.5526 0.9363 0.045 Uiso 1 1 calc R
C21 C 0.475(2) 0.6136(6) 0.9461(7) 0.038(3) Uani 1 1 d .
H21A H 0.4995 0.6201 0.9941 0.045 Uiso 1 1 calc R
C22 C 0.331(2) 0.6436(6) 0.9078(7) 0.043(4) Uani 1 1 d .
H22A H 0.2584 0.6705 0.9302 0.052 Uiso 1 1 calc R
C23 C 0.294(2) 0.6340(5) 0.8354(6) 0.033(3) Uani 1 1 d .
H23A H 0.1987 0.6551 0.8102 0.039 Uiso 1 1 calc R
C24 C 0.1888(16) 0.6068(5) 0.5323(5) 0.018(2) Uani 1 1 d .
C25 C 0.1295(18) 0.6498(6) 0.5019(6) 0.027(3) Uani 1 1 d .
C26 C 0.0400(17) 0.6994(5) 0.4631(6) 0.028(3) Uani 1 1 d .
C27 C -0.0401(19) 0.7462(5) 0.4940(6) 0.030(3) Uani 1 1 d .
H27A H -0.0308 0.7470 0.5428 0.035 Uiso 1 1 calc R
C28 C -0.134(2) 0.7923(6) 0.4590(7) 0.040(3) Uani 1 1 d .
H28A H -0.1852 0.8233 0.4829 0.048 Uiso 1 1 calc R
C29 C -0.147(2) 0.7901(6) 0.3838(8) 0.043(4) Uani 1 1 d .
H29A H -0.2111 0.8197 0.3573 0.052 Uiso 1 1 calc R
C30 C -0.0650(19) 0.7440(6) 0.3514(7) 0.038(3) Uani 1 1 d .
H30A H -0.0712 0.7433 0.3026 0.046 Uiso 1 1 calc R
C31 C 0.0264(19) 0.6986(6) 0.3888(6) 0.032(3) Uani 1 1 d .
H31A H 0.0792 0.6676 0.3653 0.038 Uiso 1 1 calc R
Cl2 Cl 0.5569(5) 0.23957(14) 0.42426(16) 0.0373(8) Uani 1 1 d .
Cl1 Cl 0.4118(6) 0.27856(16) 0.28551(18) 0.0470(9) Uani 1 1 d .
Cl3 Cl 0.8072(6) 0.25591(17) 0.31574(18) 0.0517(10) Uani 1 1 d .
C01 C 0.6016(19) 0.2823(5) 0.3513(6) 0.028(3) Uani 1 1 d .
H01A H 0.6208 0.3238 0.3659 0.034 Uiso 1 1 calc R

loop_
_atom_site_aniso_label
_atom_site_aniso_U_11
_atom_site_aniso_U_22
_atom_site_aniso_U_33
_atom_site_aniso_U_23
_atom_site_aniso_U_13
_atom_site_aniso_U_12
Pt1 0.0210(3) 0.0291(3) 0.0123(3) 0.00020(16) 0.00218(17) -0.00099(19)
Si1 0.031(2) 0.053(2) 0.0169(15) 0.0084(15) 0.0015(15) 0.0009(17)
N1 0.014(3) 0.035(3) 0.022(3) 0.003(2) 0.000(2) -0.002(2)
N2 0.014(3) 0.038(3) 0.017(2) 0.002(2) 0.004(2) 0.000(2)
C1 0.018(3) 0.036(3) 0.022(3) 0.002(3) 0.000(3) -0.002(3)
C2 0.018(3) 0.038(3) 0.023(3) 0.004(3) 0.000(3) 0.000(3)
C3 0.018(3) 0.037(3) 0.024(3) 0.005(3) 0.001(3) 0.000(3)
C4 0.016(3) 0.036(3) 0.023(3) 0.003(2) 0.000(3) -0.002(3)
C5 0.013(3) 0.035(3) 0.021(2) 0.004(2) 0.001(2) -0.002(2)
C6 0.014(3) 0.037(3) 0.018(2) 0.002(2) 0.004(2) -0.001(2)
C7 0.015(3) 0.039(3) 0.019(3) 0.001(2) 0.006(2) -0.001(3)
C8 0.015(3) 0.041(3) 0.018(3) -0.001(2) 0.005(3) 0.000(3)
C9 0.015(3) 0.042(3) 0.017(2) -0.001(2) 0.004(2) 0.001(2)
C10 0.014(3) 0.040(3) 0.017(2) 0.001(2) 0.004(2) 0.001(3)
C11 0.014(3) 0.044(3) 0.015(3) -0.003(3) 0.004(3) 0.003(3)
C12 0.017(4) 0.044(4) 0.014(3) -0.003(3) 0.001(3) 0.001(3)
C13 0.066(14) 0.107(15) 0.064(11) 0.040(11) 0.024(10) 0.041(12)
C14 0.041(9) 0.048(8) 0.030(7) 0.003(6) 0.012(6) -0.003(7)
C15 0.077(14) 0.112(14) 0.018(7) 0.003(8) -0.010(8) -0.055(12)
C16 0.030(8) 0.034(7) 0.026(6) 0.004(5) 0.013(6) 0.004(5)
C17 0.027(7) 0.032(7) 0.021(6) 0.000(5) -0.010(5) -0.006(5)
C18 0.023(7) 0.037(7) 0.011(5) -0.001(5) 0.003(5) -0.004(5)
C19 0.024(7) 0.043(8) 0.026(6) -0.002(5) 0.003(6) 0.003(6)
C20 0.028(8) 0.057(9) 0.026(6) -0.005(6) 0.001(6) 0.010(6)
C21 0.038(9) 0.052(8) 0.022(6) -0.002(6) 0.002(6) -0.002(7)
C22 0.050(10) 0.053(9) 0.029(7) -0.015(6) 0.011(7) 0.000(7)
C23 0.035(8) 0.040(7) 0.023(6) -0.005(5) 0.006(6) 0.008(6)
C24 0.012(6) 0.026(6) 0.017(5) 0.004(5) 0.001(4) 0.004(5)
C25 0.019(7) 0.043(7) 0.020(6) -0.005(5) 0.006(5) -0.007(6)
C26 0.014(7) 0.043(7) 0.024(6) 0.006(5) -0.003(5) 0.000(5)
C27 0.028(8) 0.039(7) 0.021(6) 0.002(5) -0.002(6) 0.002(6)
C28 0.044(10) 0.045(8) 0.031(7) -0.002(6) 0.012(7) 0.002(7)
C29 0.037(9) 0.044(8) 0.047(8) 0.013(7) -0.002(7) 0.003(7)
C30 0.019(7) 0.068(10) 0.028(7) 0.007(6) 0.004(6) 0.002(7)
C31 0.032(8) 0.042(8) 0.021(6) 0.001(5) 0.000(6) 0.004(6)
Cl2 0.050(2) 0.0374(18) 0.0256(15) 0.0009(13) 0.0073(15) -0.0018(15)
Cl1 0.056(3) 0.048(2) 0.0345(17) 0.0006(15) -0.0124(17) -0.0036(17)
Cl3 0.056(3) 0.065(2) 0.0364(19) 0.0080(17) 0.0196(19) 0.018(2)
C01 0.033(8) 0.031(7) 0.019(6) -0.004(5) -0.005(6) -0.002(5)

loop_
_atom_type_symbol
_atom_type_description
_atom_type_scat_dispersion_real
_atom_type_scat_dispersion_imag
_atom_type_scat_source
C C 0.0033 0.0016 'International Tables Vol C Tables 4.2.6.8 and 6.1.1.4'
H H 0.0000 0.0000 'International Tables Vol C Tables 4.2.6.8 and 6.1.1.4'
N N 0.0061 0.0033 'International Tables Vol C Tables 4.2.6.8 and 6.1.1.4'
Si Si 0.0817 0.0704 'International Tables Vol C Tables 4.2.6.8 and 6.1.1.4'
Cl Cl 0.1484 0.1585 'International Tables Vol C Tables 4.2.6.8 and 6.1.1.4'
Pt Pt -1.7033 8.3905 'International Tables Vol C Tables 4.2.6.8 and 6.1.1.4'

loop_
_geom_angle_atom_site_label_1
_geom_angle_atom_site_label_2
_geom_angle_atom_site_label_3
_geom_angle
C16 Pt1 C24 91.8(5)
C16 Pt1 N2 173.9(4)
C24 Pt1 N2 94.3(4)
C16 Pt1 N1 94.8(4)
C24 Pt1 N1 173.5(4)
N2 Pt1 N1 79.2(4)
C13 Si1 C12 108.5(7)
C13 Si1 C14 109.4(8)
C12 Si1 C14 108.5(6)
C13 Si1 C15 112.6(10)
C12 Si1 C15 107.4(7)
C14 Si1 C15 110.3(7)
C5 N1 C1 118.9(10)
C5 N1 Pt1 115.5(7)
C1 N1 Pt1 125.6(8)
C10 N2 C6 119.4(10)
C10 N2 Pt1 124.8(8)
C6 N2 Pt1 115.8(7)
N1 C1 C2 122.2(11)
C1 C2 C3 119.1(11)
C4 C3 C2 119.5(11)
C3 C4 C5 116.9(11)
N1 C5 C4 123.1(10)
N1 C5 C6 115.8(10)
C4 C5 C6 120.9(10)
N2 C6 C7 122.0(10)
N2 C6 C5 113.7(9)
C7 C6 C5 124.2(10)
C6 C7 C8 120.2(11)
C7 C8 C9 117.9(11)
C8 C9 C10 118.6(10)
C8 C9 C11 123.3(10)
C10 C9 C11 118.1(10)
N2 C10 C9 121.8(11)
C12 C11 C9 171.4(13)
C11 C12 Si1 175.7(11)
C17 C16 Pt1 173.1(11)
C16 C17 C18 173.8(13)
C23 C18 C19 117.6(10)
C23 C18 C17 122.7(11)
C19 C18 C17 119.8(11)
C20 C19 C18 121.6(12)
C19 C20 C21 120.5(12)
C22 C21 C20 118.6(12)
C21 C22 C23 120.7(13)
C18 C23 C22 121.0(12)
C25 C24 Pt1 173.2(10)
C24 C25 C26 174.5(13)
C27 C26 C31 116.9(11)
C27 C26 C25 123.8(11)
C31 C26 C25 119.2(11)
C26 C27 C28 125.4(12)
C27 C28 C29 116.6(13)
C30 C29 C28 119.1(13)
C29 C30 C31 122.1(13)
C30 C31 C26 119.8(12)
Cl2 C01 Cl1 110.8(7)
Cl2 C01 Cl3 110.0(7)
Cl1 C01 Cl3 108.7(6)

loop_
_geom_bond_atom_site_label_1
_geom_bond_atom_site_label_2
_geom_bond_distance
Pt1 C16 1.956(12)
Pt1 C24 1.975(11)
Pt1 N2 2.071(9)
Pt1 N1 2.078(9)
Si1 C13 1.809(17)
Si1 C12 1.836(9)
Si1 C14 1.843(14)
Si1 C15 1.861(15)
N1 C5 1.327(15)
N1 C1 1.339(14)
N2 C10 1.327(14)
N2 C6 1.354(14)
C1 C2 1.373(16)
C2 C3 1.396(17)
C3 C4 1.385(15)
C4 C5 1.413(16)
C5 C6 1.521(15)
C6 C7 1.366(15)
C7 C8 1.392(15)
C8 C9 1.404(16)
C9 C10 1.412(16)
C9 C11 1.465(14)
C11 C12 1.200(9)
C16 C17 1.195(16)
C17 C18 1.458(14)
C18 C23 1.389(17)
C18 C19 1.398(17)
C19 C20 1.377(17)
C20 C21 1.398(19)
C21 C22 1.380(19)
C22 C23 1.401(17)
C24 C25 1.185(15)
C25 C26 1.454(17)
C26 C27 1.361(17)
C26 C31 1.414(16)
C27 C28 1.373(18)
C28 C29 1.432(19)
C29 C30 1.37(2)
C30 C31 1.375(18)
Cl2 C01 1.748(12)
Cl1 C01 1.765(12)
Cl3 C01 1.782(14)
